data_7709825
loop_
_publ_author_name
'Tan, Yi'
'Wang, Zhi-Kang'
'Lang, Fei-Fan'
'Yu, Hui-Min'
'Chen, Cao'
'Ni, Chun-Yan'
'Wang, Meng-Yi'
'Song, Ying-Lin'
'Lang, Jian-Ping'

_publ_section_title
;
 Construction of cluster-based supramolecular wire and rectangle
;
_journal_name_full 'Dalton Transactions'
_journal_paper_doi 10.1039/D2DT00344A
_journal_year 2022
_chemical_formula_moiety 'C44 H52 B2 Cl2 Cu4 N16 S8 W2, 1.6(C H Cl3)'
_chemical_formula_sum 'C45.6 H53.6 B2 Cl6.8 Cu4 N16 S8 W2'
_chemical_formula_weight 1966.86
_space_group_crystal_system monoclinic
_space_group_IT_number 14
_space_group_name_Hall '-P 2yn'
_space_group_name_H-M_alt 'P 1 21/n 1'
_atom_sites_solution_hydrogens geom
_audit_creation_date 2022-02-28
_audit_creation_method
;
Olex2 1.3
(compiled 2020.06.28 svn.raecde09e for OlexSys, GUI svn.r6132)
;
_audit_update_record
;
2022-03-17 deposited with the CCDC.	2022-03-22 downloaded from the CCDC.
;
_cell_angle_alpha 90
_cell_angle_beta 113.8940(10)
_cell_angle_gamma 90
_cell_formula_units_Z 2
_cell_length_a 16.8463(9)
_cell_length_b 17.3053(10)
_cell_length_c 12.4887(8)
_cell_measurement_reflns_used 9506
_cell_measurement_temperature 296.15
_cell_measurement_theta_max 27.25
_cell_measurement_theta_min 2.35
_cell_volume 3328.8(3)
_computing_cell_refinement 'SAINT v8.37A (Bruker, 2015)'
_computing_data_collection 'Bruker APEX2'
_computing_data_reduction 'SAINT v8.37A (Bruker, 2015)'
_computing_molecular_graphics 'Olex2 1.3 (Dolomanov et al., 2009)'
_computing_publication_material 'Olex2 1.3 (Dolomanov et al., 2009)'
_computing_structure_refinement 'SHELXL 2018/3 (Sheldrick, 2015)'
_computing_structure_solution 'SHELXT 2018/2 (Sheldrick, 2018)'
_diffrn_ambient_temperature 296.15
_diffrn_measured_fraction_theta_full 0.999
_diffrn_measured_fraction_theta_max 0.999
_diffrn_measurement_device_type 'Bruker APEX-II CCD'
_diffrn_measurement_method '\f and \w scans'
_diffrn_radiation_type MoK\a
_diffrn_radiation_wavelength 0.71073
_diffrn_reflns_av_R_equivalents 0.1021
_diffrn_reflns_av_unetI/netI 0.0662
_diffrn_reflns_Laue_measured_fraction_full 0.999
_diffrn_reflns_Laue_measured_fraction_max 0.999
_diffrn_reflns_limit_h_max 20
_diffrn_reflns_limit_h_min -20
_diffrn_reflns_limit_k_max 20
_diffrn_reflns_limit_k_min -20
_diffrn_reflns_limit_l_max 14
_diffrn_reflns_limit_l_min -14
_diffrn_reflns_number 42912
_diffrn_reflns_point_group_measured_fraction_full 0.999
_diffrn_reflns_point_group_measured_fraction_max 0.999
_diffrn_reflns_theta_full 24.999
_diffrn_reflns_theta_max 24.999
_diffrn_reflns_theta_min 2.354
_diffrn_source_current 1.0
_diffrn_source_power 0.05
_diffrn_source_voltage 50.0
_diffrn_standards_number 0
_exptl_absorpt_coefficient_mu 5.267
_exptl_absorpt_correction_T_max 0.7456
_exptl_absorpt_correction_T_min 0.3421
_exptl_absorpt_correction_type multi-scan
_exptl_absorpt_process_details
;
SADABS-2014/5 (Bruker,2014/5) was used for absorption correction.
wR2(int) was 0.1806 before and 0.1128 after correction.
The Ratio of minimum to maximum transmission is 0.4588.
The \l/2 correction factor is Not present.
;
_exptl_crystal_colour black
_exptl_crystal_colour_primary black
_exptl_crystal_density_diffrn 1.962
_exptl_crystal_description block
_exptl_crystal_F_000 1914
_exptl_crystal_size_max 0.2
_exptl_crystal_size_mid 0.1
_exptl_crystal_size_min 0.05
_refine_diff_density_max 1.123
_refine_diff_density_min -1.259
_refine_diff_density_rms 0.134
_refine_ls_extinction_method none
_refine_ls_goodness_of_fit_ref 1.017
_refine_ls_hydrogen_treatment constr
_refine_ls_matrix_type full
_refine_ls_number_parameters 394
_refine_ls_number_reflns 5854
_refine_ls_number_restraints 0
_refine_ls_restrained_S_all 1.017
_refine_ls_R_factor_all 0.0567
_refine_ls_R_factor_gt 0.0342
_refine_ls_shift/su_max 0.001
_refine_ls_shift/su_mean 0.000
_refine_ls_structure_factor_coef Fsqd
_refine_ls_weighting_details 'w=1/[\s^2^(Fo^2^)+(0.0003P)^2^+8.5847P] where P=(Fo^2^+2Fc^2^)/3'
_refine_ls_weighting_scheme calc
_refine_ls_wR_factor_gt 0.0692
_refine_ls_wR_factor_ref 0.0766
_reflns_Friedel_coverage 0.000
_reflns_number_gt 4557
_reflns_number_total 5854
_reflns_threshold_expression 'I > 2\s(I)'
_cod_data_source_file d2dt00344a2.cif
_cod_data_source_block b201126c_0ma_a
_cod_original_formula_sum 'C45.60 H53.60 B2 Cl6.80 Cu4 N16 S8 W2'
_cod_database_code 7709825
_shelx_shelxl_version_number 2018/3
_shelx_space_group_comment
;
The symmetry employed for this shelxl refinement is uniquely defined
by the following loop, which should always be used as a source of
symmetry information in preference to the above space-group names.
They are only intended as comments.
;
_shelx_estimated_absorpt_t_max 0.779
_shelx_estimated_absorpt_t_min 0.419
_olex2_refinement_description
;
1. Fixed Uiso
 At 1.2 times of:
  All B(H) groups, All C(H) groups
 At 1.5 times of:
  All C(H,H,H) groups
2. Others
 Fixed Sof: Cl2(0.8) Cl4(0.8) Cl3(0.8) C23(0.8) H23(0.8)
3.a Ternary CH refined with riding coordinates:
 B1(H1), C23(H23)
3.b Aromatic/amide H refined with riding coordinates:
 C17(H17), C19(H19), C13(H13), C8(H8), C3(H3), C18(H18), C16(H16)
3.c Idealised Me refined as rotating group:
 C15(H15A,H15B,H15C), C10(H10A,H10B,H10C), C6(H6A,H6B,H6C), C1(H1A,H1B,H1C),
 C5(H5A,H5B,H5C), C12(H12A,H12B,H12C)
;
_olex2_submission_special_instructions 'No special instructions were received'

loop_
_space_group_symop_operation_xyz
'x, y, z'
'-x+1/2, y+1/2, -z+1/2'
'-x, -y, -z'
'x-1/2, -y-1/2, z-1/2'

loop_
_atom_site_label
_atom_site_type_symbol
_atom_site_fract_x
_atom_site_fract_y
_atom_site_fract_z
_atom_site_U_iso_or_equiv
_atom_site_adp_type
_atom_site_occupancy
_atom_site_site_symmetry_order
_atom_site_calc_flag
_atom_site_refinement_flags_posn
_atom_site_refinement_flags_adp
_atom_site_refinement_flags_occupancy
_atom_site_disorder_assembly
_atom_site_disorder_group
W1 W 0.29155(2) 0.41122(2) 0.49905(2) 0.01872(8) Uani 1 1 d . . . . .
Cu2 Cu 0.19724(4) 0.53544(4) 0.47082(6) 0.02908(19) Uani 1 1 d . . . . .
Cu1 Cu 0.37909(5) 0.54003(4) 0.55142(7) 0.0321(2) Uani 1 1 d . . . . .
S2 S 0.29905(9) 0.50076(9) 0.64288(13) 0.0278(4) Uani 1 1 d . . . . .
S3 S 0.17201(9) 0.44198(9) 0.34261(13) 0.0283(4) Uani 1 1 d . . . . .
S1 S 0.39498(10) 0.44911(9) 0.44112(15) 0.0316(4) Uani 1 1 d . . . . .
Cl1 Cl 0.12239(10) 0.64010(9) 0.43688(15) 0.0411(4) Uani 1 1 d . . . . .
S4 S 0.49249(11) 1.05690(9) 0.35203(14) 0.0345(4) Uani 1 1 d . . . . .
Cl2 Cl 0.1799(2) 0.79370(15) 0.5786(2) 0.0706(8) Uani 0.8 1 d . . P . .
Cl4 Cl 0.2806(2) 0.93149(17) 0.6093(3) 0.0781(9) Uani 0.8 1 d . . P . .
Cl3 Cl 0.0951(2) 0.93874(19) 0.5237(3) 0.0929(10) Uani 0.8 1 d . . P . .
N5 N 0.2900(3) 0.2292(3) 0.4490(4) 0.0208(10) Uani 1 1 d . . . . .
N6 N 0.2883(3) 0.3005(3) 0.4013(4) 0.0227(11) Uani 1 1 d . . . . .
N4 N 0.2055(3) 0.3395(2) 0.5639(4) 0.0187(10) Uani 1 1 d . . . . .
N3 N 0.2180(3) 0.2617(3) 0.5823(4) 0.0217(11) Uani 1 1 d . . . . .
N7 N 0.4265(3) 0.6417(3) 0.5582(4) 0.0282(12) Uani 1 1 d . . . . .
N2 N 0.3915(3) 0.3393(3) 0.6457(4) 0.0266(12) Uani 1 1 d . . . . .
N1 N 0.3787(3) 0.2626(3) 0.6578(4) 0.0249(11) Uani 1 1 d . . . . .
C15 C 0.0923(4) 0.4344(3) 0.5700(6) 0.0292(15) Uani 1 1 d . . . . .
H15A H 0.131877 0.467981 0.628553 0.044 Uiso 1 1 calc R U . . .
H15B H 0.039297 0.430416 0.581206 0.044 Uiso 1 1 calc R U . . .
H15C H 0.080052 0.455151 0.493674 0.044 Uiso 1 1 calc R U . . .
N8 N 0.4790(3) 0.9076(3) 0.4324(4) 0.0279(12) Uani 1 1 d . . . . .
C17 C 0.4181(4) 0.6736(4) 0.4586(6) 0.0365(16) Uani 1 1 d . . . . .
H17 H 0.397542 0.643114 0.391514 0.044 Uiso 1 1 calc R U . . .
C19 C 0.4381(4) 0.7501(4) 0.4480(6) 0.0380(16) Uani 1 1 d . . . . .
H19 H 0.430160 0.769941 0.375205 0.046 Uiso 1 1 calc R U . . .
C14 C 0.1322(3) 0.3560(3) 0.5804(5) 0.0233(13) Uani 1 1 d . . . . .
C7 C 0.4463(4) 0.2321(4) 0.7498(5) 0.0328(16) Uani 1 1 d . . . . .
C13 C 0.1004(4) 0.2896(3) 0.6075(5) 0.0316(15) Uani 1 1 d . . . . .
H13 H 0.050810 0.285226 0.622418 0.038 Uiso 1 1 calc R U . . .
C2 C 0.2862(4) 0.1733(4) 0.3717(5) 0.0291(15) Uani 1 1 d . . . . .
C20 C 0.4694(3) 0.7963(3) 0.5451(5) 0.0233(13) Uani 1 1 d . . . . .
C8 C 0.5041(4) 0.2913(4) 0.7956(5) 0.0394(17) Uani 1 1 d . . . . .
H8 H 0.557369 0.287518 0.859463 0.047 Uiso 1 1 calc R U . . .
C9 C 0.4705(4) 0.3572(4) 0.7317(5) 0.0335(16) Uani 1 1 d . . . . .
C4 C 0.2836(4) 0.2885(4) 0.2922(5) 0.0300(15) Uani 1 1 d . . . . .
B1 B 0.2963(4) 0.2217(4) 0.5744(6) 0.0257(16) Uani 1 1 d . . . . .
H1 H 0.297679 0.167121 0.595871 0.031 Uiso 1 1 calc R U . . .
C10 C 0.5108(4) 0.4354(4) 0.7524(6) 0.0466(19) Uani 1 1 d . . . . .
H10A H 0.514542 0.453649 0.681948 0.070 Uiso 1 1 calc R U . . .
H10B H 0.568050 0.432692 0.813940 0.070 Uiso 1 1 calc R U . . .
H10C H 0.475947 0.470411 0.774666 0.070 Uiso 1 1 calc R U . . .
C6 C 0.4507(4) 0.1510(4) 0.7884(6) 0.0443(18) Uani 1 1 d . . . . .
H6A H 0.413525 0.144111 0.829067 0.066 Uiso 1 1 calc R U . . .
H6B H 0.509369 0.138605 0.839888 0.066 Uiso 1 1 calc R U . . .
H6C H 0.432068 0.117520 0.721400 0.066 Uiso 1 1 calc R U . . .
C11 C 0.1550(4) 0.2308(3) 0.6087(5) 0.0299(15) Uani 1 1 d . . . . .
C3 C 0.2831(4) 0.2098(4) 0.2732(5) 0.0326(15) Uani 1 1 d . . . . .
H3 H 0.281050 0.185982 0.205334 0.039 Uiso 1 1 calc R U . . .
C21 C 0.4846(4) 0.8784(3) 0.5326(5) 0.0248(14) Uani 1 1 d . . . . .
C1 C 0.2838(4) 0.0891(3) 0.3952(6) 0.0414(17) Uani 1 1 d . . . . .
H1A H 0.333510 0.075598 0.464816 0.062 Uiso 1 1 calc R U . . .
H1B H 0.284538 0.060090 0.330135 0.062 Uiso 1 1 calc R U . . .
H1C H 0.231784 0.077380 0.405953 0.062 Uiso 1 1 calc R U . . .
C22 C 0.4924(4) 0.9844(3) 0.4465(5) 0.0272(14) Uani 1 1 d . . . . .
C5 C 0.2791(5) 0.3487(4) 0.2054(5) 0.0452(18) Uani 1 1 d . . . . .
H5A H 0.230689 0.382205 0.192867 0.068 Uiso 1 1 calc R U . . .
H5B H 0.271816 0.324570 0.132838 0.068 Uiso 1 1 calc R U . . .
H5C H 0.331773 0.378319 0.234459 0.068 Uiso 1 1 calc R U . . .
C18 C 0.4849(5) 0.7608(4) 0.6510(6) 0.0483(19) Uani 1 1 d . . . . .
H18 H 0.511160 0.788247 0.720610 0.058 Uiso 1 1 calc R U . . .
C16 C 0.4615(5) 0.6850(4) 0.6531(6) 0.052(2) Uani 1 1 d . . . . .
H16 H 0.470800 0.663010 0.725161 0.063 Uiso 1 1 calc R U . . .
C12 C 0.1507(5) 0.1468(4) 0.6322(7) 0.060(2) Uani 1 1 d . . . . .
H12A H 0.159236 0.117190 0.572692 0.090 Uiso 1 1 calc R U . . .
H12B H 0.094846 0.134861 0.631592 0.090 Uiso 1 1 calc R U . . .
H12C H 0.195193 0.134173 0.707389 0.090 Uiso 1 1 calc R U . . .
C23 C 0.1874(6) 0.8855(6) 0.6132(8) 0.054(3) Uani 0.8 1 d . . P . .
H23 H 0.191899 0.889143 0.693739 0.065 Uiso 0.8 1 calc R U P . .

loop_
_atom_site_aniso_label
_atom_site_aniso_U_11
_atom_site_aniso_U_22
_atom_site_aniso_U_33
_atom_site_aniso_U_23
_atom_site_aniso_U_13
_atom_site_aniso_U_12
W1 0.02023(13) 0.01244(13) 0.02469(14) 0.00027(11) 0.01034(10) -0.00148(10)
Cu2 0.0313(4) 0.0193(4) 0.0403(5) 0.0047(3) 0.0183(4) 0.0044(3)
Cu1 0.0322(4) 0.0176(4) 0.0492(5) -0.0038(4) 0.0195(4) -0.0091(3)
S2 0.0338(8) 0.0207(9) 0.0298(9) -0.0059(7) 0.0137(7) -0.0046(7)
S3 0.0287(8) 0.0249(9) 0.0293(9) 0.0044(7) 0.0097(7) 0.0017(7)
S1 0.0320(8) 0.0243(9) 0.0477(10) -0.0036(8) 0.0256(8) -0.0071(7)
Cl1 0.0477(10) 0.0276(9) 0.0572(11) 0.0101(8) 0.0308(9) 0.0135(8)
S4 0.0593(11) 0.0186(8) 0.0279(9) -0.0034(7) 0.0202(8) -0.0107(8)
Cl2 0.113(2) 0.0384(15) 0.080(2) -0.0035(14) 0.0598(18) -0.0121(15)
Cl4 0.095(2) 0.075(2) 0.0709(19) -0.0097(16) 0.0402(17) -0.0373(17)
Cl3 0.089(2) 0.072(2) 0.098(2) 0.0150(19) 0.0164(19) 0.0068(17)
N5 0.025(3) 0.010(3) 0.030(3) -0.001(2) 0.013(2) 0.003(2)
N6 0.034(3) 0.013(3) 0.026(3) -0.002(2) 0.018(2) 0.001(2)
N4 0.018(2) 0.012(3) 0.028(3) 0.000(2) 0.011(2) -0.0013(19)
N3 0.024(2) 0.014(3) 0.029(3) 0.003(2) 0.012(2) 0.000(2)
N7 0.033(3) 0.019(3) 0.035(3) -0.001(2) 0.016(2) -0.006(2)
N2 0.024(3) 0.021(3) 0.031(3) -0.001(2) 0.008(2) 0.004(2)
N1 0.024(3) 0.020(3) 0.030(3) 0.005(2) 0.010(2) 0.011(2)
C15 0.025(3) 0.021(3) 0.052(4) -0.001(3) 0.027(3) -0.002(3)
N8 0.040(3) 0.014(3) 0.027(3) -0.003(2) 0.011(2) -0.007(2)
C17 0.048(4) 0.016(3) 0.040(4) -0.012(3) 0.013(3) 0.003(3)
C19 0.056(4) 0.023(4) 0.033(4) -0.001(3) 0.017(3) 0.000(3)
C14 0.023(3) 0.025(3) 0.022(3) -0.002(3) 0.010(3) 0.000(3)
C7 0.035(4) 0.035(4) 0.027(4) 0.005(3) 0.010(3) 0.018(3)
C13 0.034(3) 0.023(4) 0.050(4) 0.011(3) 0.029(3) 0.004(3)
C2 0.024(3) 0.027(4) 0.039(4) -0.013(3) 0.014(3) 0.000(3)
C20 0.024(3) 0.019(3) 0.026(3) -0.002(3) 0.009(3) -0.006(3)
C8 0.030(3) 0.053(5) 0.028(4) 0.002(3) 0.003(3) 0.012(3)
C9 0.021(3) 0.043(4) 0.032(4) 0.004(3) 0.005(3) 0.005(3)
C4 0.037(4) 0.026(4) 0.033(4) -0.001(3) 0.020(3) -0.002(3)
B1 0.030(4) 0.014(4) 0.036(4) 0.007(3) 0.016(3) 0.002(3)
C10 0.024(3) 0.048(5) 0.050(5) -0.007(4) -0.003(3) -0.008(3)
C6 0.044(4) 0.039(4) 0.045(4) 0.018(4) 0.013(3) 0.021(3)
C11 0.033(3) 0.023(4) 0.041(4) 0.010(3) 0.022(3) 0.001(3)
C3 0.038(4) 0.031(4) 0.032(4) -0.013(3) 0.017(3) 0.001(3)
C21 0.028(3) 0.017(3) 0.031(4) -0.003(3) 0.012(3) -0.006(3)
C1 0.044(4) 0.019(4) 0.064(5) -0.004(3) 0.025(4) 0.002(3)
C22 0.030(3) 0.024(4) 0.030(4) -0.001(3) 0.014(3) -0.004(3)
C5 0.072(5) 0.040(4) 0.033(4) -0.005(3) 0.031(4) 0.000(4)
C18 0.081(5) 0.032(4) 0.035(4) -0.006(3) 0.027(4) -0.025(4)
C16 0.086(6) 0.036(5) 0.042(5) 0.000(4) 0.034(4) -0.022(4)
C12 0.069(5) 0.027(4) 0.116(7) 0.032(4) 0.071(5) 0.008(4)
C23 0.071(6) 0.061(7) 0.040(6) -0.003(5) 0.033(5) -0.017(5)

loop_
_atom_type_symbol
_atom_type_description
_atom_type_scat_dispersion_real
_atom_type_scat_dispersion_imag
_atom_type_scat_source
C C 0.0033 0.0016 'International Tables Vol C Tables 4.2.6.8 and 6.1.1.4'
H H 0.0000 0.0000 'International Tables Vol C Tables 4.2.6.8 and 6.1.1.4'
B B 0.0013 0.0007 'International Tables Vol C Tables 4.2.6.8 and 6.1.1.4'
Cl Cl 0.1484 0.1585 'International Tables Vol C Tables 4.2.6.8 and 6.1.1.4'
Cu Cu 0.3201 1.2651 'International Tables Vol C Tables 4.2.6.8 and 6.1.1.4'
N N 0.0061 0.0033 'International Tables Vol C Tables 4.2.6.8 and 6.1.1.4'
S S 0.1246 0.1234 'International Tables Vol C Tables 4.2.6.8 and 6.1.1.4'
W W -0.8490 6.8722 'International Tables Vol C Tables 4.2.6.8 and 6.1.1.4'

loop_
_geom_angle_atom_site_label_1
_geom_angle_atom_site_label_2
_geom_angle_atom_site_label_3
_geom_angle
_geom_angle_site_symmetry_1
_geom_angle_site_symmetry_3
_geom_angle_publ_flag
Cu1 W1 Cu2 65.24(2) . . ?
S2 W1 Cu2 53.01(4) . . ?
S2 W1 Cu1 52.48(4) . . ?
S3 W1 Cu2 53.18(4) . . ?
S3 W1 Cu1 103.55(4) . . ?
S3 W1 S2 105.30(6) . . ?
S3 W1 S1 101.06(6) . . ?
S3 W1 N6 85.02(12) . . ?
S3 W1 N4 87.88(11) . . ?
S3 W1 N2 160.33(13) . . ?
S1 W1 Cu2 103.06(4) . . ?
S1 W1 Cu1 52.78(4) . . ?
S1 W1 S2 104.33(5) . . ?
S1 W1 N6 85.73(12) . . ?
S1 W1 N4 163.69(11) . . ?
S1 W1 N2 90.08(12) . . ?
N6 W1 Cu2 138.12(12) . . ?
N6 W1 Cu1 138.43(11) . . ?
N6 W1 S2 163.57(12) . . ?
N6 W1 N4 81.45(16) . . ?
N6 W1 N2 79.66(16) . . ?
N4 W1 Cu2 93.22(11) . . ?
N4 W1 Cu1 138.54(11) . . ?
N4 W1 S2 86.12(11) . . ?
N2 W1 Cu2 139.98(12) . . ?
N2 W1 Cu1 96.10(12) . . ?
N2 W1 S2 87.26(12) . . ?
N2 W1 N4 77.76(15) . . ?
W1 Cu2 Cu1 57.30(2) . . ?
S2 Cu2 W1 57.16(4) . . ?
S2 Cu2 Cu1 50.13(4) . . ?
S3 Cu2 W1 54.46(4) . . ?
S3 Cu2 Cu1 98.22(5) . . ?
S3 Cu2 S2 110.63(6) . . ?
Cl1 Cu2 W1 175.63(6) . . ?
Cl1 Cu2 Cu1 120.94(6) . . ?
Cl1 Cu2 S2 125.46(7) . . ?
Cl1 Cu2 S3 123.57(7) . . ?
W1 Cu1 Cu2 57.47(2) . . ?
S2 Cu1 W1 57.45(4) . . ?
S2 Cu1 Cu2 50.85(4) . . ?
S1 Cu1 W1 54.92(4) . . ?
S1 Cu1 Cu2 98.53(5) . . ?
S1 Cu1 S2 111.33(6) . . ?
N7 Cu1 W1 167.99(15) . . ?
N7 Cu1 Cu2 114.54(14) . . ?
N7 Cu1 S2 126.31(15) . . ?
N7 Cu1 S1 122.31(15) . . ?
Cu2 S2 W1 69.84(5) . . ?
Cu1 S2 W1 70.07(5) . . ?
Cu1 S2 Cu2 79.02(6) . . ?
Cu2 S3 W1 72.36(5) . . ?
Cu1 S1 W1 72.30(5) . . ?
C22 S4 C21 87.9(3) . 3_676 ?
N6 N5 B1 120.2(4) . . ?
C2 N5 N6 110.5(5) . . ?
C2 N5 B1 129.4(5) . . ?
N5 N6 W1 122.6(3) . . ?
C4 N6 W1 130.9(4) . . ?
C4 N6 N5 106.5(4) . . ?
N3 N4 W1 121.0(3) . . ?
C14 N4 W1 133.0(4) . . ?
C14 N4 N3 105.6(4) . . ?
N4 N3 B1 120.9(4) . . ?
C11 N3 N4 110.4(4) . . ?
C11 N3 B1 128.6(5) . . ?
C17 N7 Cu1 117.3(4) . . ?
C17 N7 C16 116.6(5) . . ?
C16 N7 Cu1 125.9(4) . . ?
N1 N2 W1 121.4(3) . . ?
N1 N2 C9 106.3(5) . . ?
C9 N2 W1 132.3(4) . . ?
N2 N1 B1 121.0(4) . . ?
C7 N1 N2 110.9(5) . . ?
C7 N1 B1 128.1(5) . . ?
H15A C15 H15B 109.5 . . ?
H15A C15 H15C 109.5 . . ?
H15B C15 H15C 109.5 . . ?
C14 C15 H15A 109.5 . . ?
C14 C15 H15B 109.5 . . ?
C14 C15 H15C 109.5 . . ?
C21 N8 C22 108.1(5) . . ?
N7 C17 H17 118.2 . . ?
N7 C17 C19 123.6(6) . . ?
C19 C17 H17 118.2 . . ?
C17 C19 H19 120.1 . . ?
C20 C19 C17 119.8(6) . . ?
C20 C19 H19 120.1 . . ?
N4 C14 C15 125.4(5) . . ?
N4 C14 C13 109.3(5) . . ?
C13 C14 C15 125.2(5) . . ?
N1 C7 C8 106.0(6) . . ?
N1 C7 C6 124.2(6) . . ?
C8 C7 C6 129.9(6) . . ?
C14 C13 H13 126.3 . . ?
C14 C13 C11 107.4(5) . . ?
C11 C13 H13 126.3 . . ?
N5 C2 C3 106.6(5) . . ?
N5 C2 C1 123.8(6) . . ?
C3 C2 C1 129.5(6) . . ?
C19 C20 C21 119.7(5) . . ?
C19 C20 C18 116.3(6) . . ?
C18 C20 C21 124.0(5) . . ?
C7 C8 H8 125.6 . . ?
C7 C8 C9 108.7(6) . . ?
C9 C8 H8 125.6 . . ?
N2 C9 C8 108.0(6) . . ?
N2 C9 C10 125.0(6) . . ?
C8 C9 C10 126.9(6) . . ?
N6 C4 C3 108.6(5) . . ?
N6 C4 C5 126.4(5) . . ?
C3 C4 C5 124.9(6) . . ?
N5 B1 H1 110.2 . . ?
N3 B1 N5 108.9(5) . . ?
N3 B1 N1 108.4(5) . . ?
N3 B1 H1 110.2 . . ?
N1 B1 N5 109.0(5) . . ?
N1 B1 H1 110.2 . . ?
C9 C10 H10A 109.5 . . ?
C9 C10 H10B 109.5 . . ?
C9 C10 H10C 109.5 . . ?
H10A C10 H10B 109.5 . . ?
H10A C10 H10C 109.5 . . ?
H10B C10 H10C 109.5 . . ?
C7 C6 H6A 109.5 . . ?
C7 C6 H6B 109.5 . . ?
C7 C6 H6C 109.5 . . ?
H6A C6 H6B 109.5 . . ?
H6A C6 H6C 109.5 . . ?
H6B C6 H6C 109.5 . . ?
N3 C11 C13 107.2(5) . . ?
N3 C11 C12 122.8(5) . . ?
C13 C11 C12 129.9(5) . . ?
C2 C3 C4 107.8(5) . . ?
C2 C3 H3 126.1 . . ?
C4 C3 H3 126.1 . . ?
N8 C21 S4 116.5(4) . 3_676 ?
N8 C21 C20 121.6(5) . . ?
C20 C21 S4 121.8(4) . 3_676 ?
C2 C1 H1A 109.5 . . ?
C2 C1 H1B 109.5 . . ?
C2 C1 H1C 109.5 . . ?
H1A C1 H1B 109.5 . . ?
H1A C1 H1C 109.5 . . ?
H1B C1 H1C 109.5 . . ?
N8 C22 S4 132.5(4) . . ?
N8 C22 C22 118.2(7) . 3_676 ?
C22 C22 S4 109.3(6) 3_676 . ?
C4 C5 H5A 109.5 . . ?
C4 C5 H5B 109.5 . . ?
C4 C5 H5C 109.5 . . ?
H5A C5 H5B 109.5 . . ?
H5A C5 H5C 109.5 . . ?
H5B C5 H5C 109.5 . . ?
C20 C18 H18 120.1 . . ?
C16 C18 C20 119.9(6) . . ?
C16 C18 H18 120.1 . . ?
N7 C16 C18 123.5(6) . . ?
N7 C16 H16 118.3 . . ?
C18 C16 H16 118.3 . . ?
C11 C12 H12A 109.5 . . ?
C11 C12 H12B 109.5 . . ?
C11 C12 H12C 109.5 . . ?
H12A C12 H12B 109.5 . . ?
H12A C12 H12C 109.5 . . ?
H12B C12 H12C 109.5 . . ?
Cl2 C23 Cl4 113.7(6) . . ?
Cl2 C23 Cl3 112.7(5) . . ?
Cl2 C23 H23 107.3 . . ?
Cl4 C23 H23 107.3 . . ?
Cl3 C23 Cl4 108.1(5) . . ?
Cl3 C23 H23 107.3 . . ?

loop_
_geom_bond_atom_site_label_1
_geom_bond_atom_site_label_2
_geom_bond_distance
_geom_bond_site_symmetry_2
_geom_bond_publ_flag
W1 Cu2 2.6107(7) . ?
W1 Cu1 2.6057(7) . ?
W1 S2 2.3365(15) . ?
W1 S3 2.2290(15) . ?
W1 S1 2.2385(14) . ?
W1 N6 2.261(4) . ?
W1 N4 2.291(4) . ?
W1 N2 2.290(5) . ?
Cu2 Cu1 2.8118(10) . ?
Cu2 S2 2.2212(17) . ?
Cu2 S3 2.1930(18) . ?
Cu2 Cl1 2.1486(17) . ?
Cu1 S2 2.1983(16) . ?
Cu1 S1 2.1780(17) . ?
Cu1 N7 1.920(5) . ?
S4 C21 1.739(6) 3_676 ?
S4 C22 1.723(6) . ?
Cl2 C23 1.638(10) . ?
Cl4 C23 1.777(9) . ?
Cl3 C23 1.764(10) . ?
N5 N6 1.365(6) . ?
N5 C2 1.349(7) . ?
N5 B1 1.533(8) . ?
N6 C4 1.349(7) . ?
N4 N3 1.368(6) . ?
N4 C14 1.362(6) . ?
N3 B1 1.527(8) . ?
N3 C11 1.344(7) . ?
N7 C17 1.315(7) . ?
N7 C16 1.323(8) . ?
N2 N1 1.363(6) . ?
N2 C9 1.364(7) . ?
N1 C7 1.354(7) . ?
N1 B1 1.530(8) . ?
C15 H15A 0.9600 . ?
C15 H15B 0.9600 . ?
C15 H15C 0.9600 . ?
C15 C14 1.497(8) . ?
N8 C21 1.317(7) . ?
N8 C22 1.348(7) . ?
C17 H17 0.9300 . ?
C17 C19 1.385(8) . ?
C19 H19 0.9300 . ?
C19 C20 1.367(8) . ?
C14 C13 1.366(8) . ?
C7 C8 1.369(9) . ?
C7 C6 1.476(9) . ?
C13 H13 0.9300 . ?
C13 C11 1.367(8) . ?
C2 C3 1.365(8) . ?
C2 C1 1.491(8) . ?
C20 C21 1.463(8) . ?
C20 C18 1.384(8) . ?
C8 H8 0.9300 . ?
C8 C9 1.376(9) . ?
C9 C10 1.490(9) . ?
C4 C3 1.381(8) . ?
C4 C5 1.483(8) . ?
B1 H1 0.9800 . ?
C10 H10A 0.9600 . ?
C10 H10B 0.9600 . ?
C10 H10C 0.9600 . ?
C6 H6A 0.9600 . ?
C6 H6B 0.9600 . ?
C6 H6C 0.9600 . ?
C11 C12 1.491(8) . ?
C3 H3 0.9300 . ?
C1 H1A 0.9600 . ?
C1 H1B 0.9600 . ?
C1 H1C 0.9600 . ?
C22 C22 1.366(11) 3_676 ?
C5 H5A 0.9600 . ?
C5 H5B 0.9600 . ?
C5 H5C 0.9600 . ?
C18 H18 0.9300 . ?
C18 C16 1.373(9) . ?
C16 H16 0.9300 . ?
C12 H12A 0.9600 . ?
C12 H12B 0.9600 . ?
C12 H12C 0.9600 . ?
C23 H23 0.9800 . ?

loop_
_geom_torsion_atom_site_label_1
_geom_torsion_atom_site_label_2
_geom_torsion_atom_site_label_3
_geom_torsion_atom_site_label_4
_geom_torsion
_geom_torsion_site_symmetry_1
_geom_torsion_site_symmetry_2
_geom_torsion_site_symmetry_3
_geom_torsion_site_symmetry_4
_geom_torsion_publ_flag
W1 N6 C4 C3 -179.7(4) . . . . ?
W1 N6 C4 C5 -0.2(9) . . . . ?
W1 N4 N3 B1 7.4(6) . . . . ?
W1 N4 N3 C11 -173.8(4) . . . . ?
W1 N4 C14 C15 -7.0(8) . . . . ?
W1 N4 C14 C13 172.7(4) . . . . ?
W1 N2 N1 C7 179.7(4) . . . . ?
W1 N2 N1 B1 -0.7(6) . . . . ?
W1 N2 C9 C8 -179.0(4) . . . . ?
W1 N2 C9 C10 2.3(9) . . . . ?
Cu1 N7 C17 C19 170.7(5) . . . . ?
Cu1 N7 C16 C18 -171.8(6) . . . . ?
N5 N6 C4 C3 -0.4(6) . . . . ?
N5 N6 C4 C5 179.2(6) . . . . ?
N5 C2 C3 C4 -1.1(7) . . . . ?
N6 N5 C2 C3 0.8(6) . . . . ?
N6 N5 C2 C1 -177.8(5) . . . . ?
N6 N5 B1 N3 59.8(6) . . . . ?
N6 N5 B1 N1 -58.2(6) . . . . ?
N6 C4 C3 C2 0.9(7) . . . . ?
N4 N3 B1 N5 -63.4(6) . . . . ?
N4 N3 B1 N1 55.0(7) . . . . ?
N4 N3 C11 C13 0.0(7) . . . . ?
N4 N3 C11 C12 179.4(6) . . . . ?
N4 C14 C13 C11 0.4(7) . . . . ?
N3 N4 C14 C15 179.9(5) . . . . ?
N3 N4 C14 C13 -0.4(6) . . . . ?
N7 C17 C19 C20 0.8(10) . . . . ?
N2 N1 C7 C8 -1.1(6) . . . . ?
N2 N1 C7 C6 177.8(6) . . . . ?
N2 N1 B1 N5 59.3(6) . . . . ?
N2 N1 B1 N3 -59.1(7) . . . . ?
N1 N2 C9 C8 -0.7(7) . . . . ?
N1 N2 C9 C10 -179.4(6) . . . . ?
N1 C7 C8 C9 0.7(7) . . . . ?
C15 C14 C13 C11 -179.9(6) . . . . ?
C17 N7 C16 C18 3.1(11) . . . . ?
C17 C19 C20 C21 -175.6(6) . . . . ?
C17 C19 C20 C18 4.4(9) . . . . ?
C19 C20 C21 S4 169.5(5) . . . 3_676 ?
C19 C20 C21 N8 -8.5(9) . . . . ?
C19 C20 C18 C16 -5.8(10) . . . . ?
C14 N4 N3 B1 -178.5(5) . . . . ?
C14 N4 N3 C11 0.3(6) . . . . ?
C14 C13 C11 N3 -0.2(7) . . . . ?
C14 C13 C11 C12 -179.6(7) . . . . ?
C7 N1 B1 N5 -121.2(6) . . . . ?
C7 N1 B1 N3 120.4(6) . . . . ?
C7 C8 C9 N2 0.0(7) . . . . ?
C7 C8 C9 C10 178.7(6) . . . . ?
C2 N5 N6 W1 179.1(3) . . . . ?
C2 N5 N6 C4 -0.3(6) . . . . ?
C2 N5 B1 N3 -120.7(6) . . . . ?
C2 N5 B1 N1 121.3(6) . . . . ?
C20 C18 C16 N7 2.2(12) . . . . ?
C9 N2 N1 C7 1.2(6) . . . . ?
C9 N2 N1 B1 -179.2(5) . . . . ?
B1 N5 N6 W1 -1.3(6) . . . . ?
B1 N5 N6 C4 179.3(5) . . . . ?
B1 N5 C2 C3 -178.7(5) . . . . ?
B1 N5 C2 C1 2.6(9) . . . . ?
B1 N3 C11 C13 178.6(5) . . . . ?
B1 N3 C11 C12 -2.0(10) . . . . ?
B1 N1 C7 C8 179.3(5) . . . . ?
B1 N1 C7 C6 -1.8(9) . . . . ?
C6 C7 C8 C9 -178.2(6) . . . . ?
C11 N3 B1 N5 118.1(6) . . . . ?
C11 N3 B1 N1 -123.5(6) . . . . ?
C21 S4 C22 N8 179.8(6) 3_676 . . . ?
C21 S4 C22 C22 1.3(6) 3_676 . . 3_676 ?
C21 N8 C22 S4 -178.7(5) . . . . ?
C21 N8 C22 C22 -0.4(9) . . . 3_676 ?
C21 C20 C18 C16 174.2(6) . . . . ?
C1 C2 C3 C4 177.5(6) . . . . ?
C22 N8 C21 S4 -0.7(6) . . . 3_676 ?
C22 N8 C21 C20 177.4(5) . . . . ?
C5 C4 C3 C2 -178.7(6) . . . . ?
C18 C20 C21 S4 -10.5(8) . . . 3_676 ?
C18 C20 C21 N8 171.5(6) . . . . ?
C16 N7 C17 C19 -4.6(9) . . . . ?
